data_7241712
loop_
_publ_author_name
'Klepov, Vladislav V.'
'Kocevski, Vancho'
'Besmann, Theodore M.'
'zur Loye, Hans-Conrad'

_publ_section_title
;
 Dimensional reduction upon calcium incorporation in Cs0.3(Ca0.3Ln0.7)PS4
 and Cs0.5(Ca0.5Ln0.5)PS4
;
_journal_issue 4
_journal_name_full CrystEngComm
_journal_page_first 831
_journal_page_last 840
_journal_paper_doi 10.1039/D0CE01524E
_journal_volume 23
_journal_year 2021
_chemical_formula_sum 'Ca0.3 Ce0.7 Cs0.3 P S4'
_chemical_formula_weight 309.19
_space_group_crystal_system trigonal
_space_group_IT_number 166
_space_group_name_Hall '-R 3 2"'
_space_group_name_H-M_alt 'R -3 m :H'
_audit_creation_method SHELXL-2018/1
_audit_update_record
;
2020-10-14 deposited with the CCDC.	2020-12-01 downloaded from the CCDC.
;
_cell_angle_alpha 90
_cell_angle_beta 90
_cell_angle_gamma 120
_cell_formula_units_Z 18
_cell_length_a 16.5183(3)
_cell_length_b 16.5183(3)
_cell_length_c 13.6408(3)
_cell_measurement_reflns_used 9698
_cell_measurement_temperature 300(2)
_cell_measurement_theta_max 36.23
_cell_measurement_theta_min 3.22
_cell_volume 3223.30(11)
_computing_structure_refinement 'SHELXL-2018/1 (Sheldrick, 2018)'
_diffrn_ambient_temperature 300(2)
_diffrn_measured_fraction_theta_full 0.990
_diffrn_measured_fraction_theta_max 0.992
_diffrn_measurement_device_type 'Bruker D8 QUEST'
_diffrn_radiation_type MoK\a
_diffrn_radiation_wavelength 0.71073
_diffrn_reflns_av_R_equivalents 0.0248
_diffrn_reflns_av_unetI/netI 0.0063
_diffrn_reflns_Laue_measured_fraction_full 0.990
_diffrn_reflns_Laue_measured_fraction_max 0.992
_diffrn_reflns_limit_h_max 21
_diffrn_reflns_limit_h_min -21
_diffrn_reflns_limit_k_max 21
_diffrn_reflns_limit_k_min -21
_diffrn_reflns_limit_l_max 17
_diffrn_reflns_limit_l_min -17
_diffrn_reflns_number 37202
_diffrn_reflns_point_group_measured_fraction_full 0.990
_diffrn_reflns_point_group_measured_fraction_max 0.992
_diffrn_reflns_theta_full 25.242
_diffrn_reflns_theta_max 27.439
_diffrn_reflns_theta_min 3.216
_exptl_absorpt_coefficient_mu 7.477
_exptl_absorpt_correction_T_max 0.2740
_exptl_absorpt_correction_T_min 0.2214
_exptl_absorpt_correction_type multi-scan
_exptl_absorpt_process_details
;
 Reference: Krause, L., Herbst-Irmer, R., Sheldrick G.M. & Stalke D.,
 J. Appl. Cryst. 48 (2015) 3-10.
;
_exptl_crystal_colour yellow
_exptl_crystal_density_diffrn 2.867
_exptl_crystal_description block
_exptl_crystal_F_000 2558
_exptl_crystal_size_max 0.060
_exptl_crystal_size_mid 0.060
_exptl_crystal_size_min 0.050
_refine_diff_density_max 3.741
_refine_diff_density_min -3.951
_refine_diff_density_rms 0.227
_refine_ls_extinction_method none
_refine_ls_goodness_of_fit_ref 1.138
_refine_ls_hydrogen_treatment undef
_refine_ls_matrix_type full
_refine_ls_number_parameters 43
_refine_ls_number_reflns 908
_refine_ls_number_restraints 1
_refine_ls_restrained_S_all 1.138
_refine_ls_R_factor_all 0.0388
_refine_ls_R_factor_gt 0.0387
_refine_ls_shift/su_max 0.006
_refine_ls_shift/su_mean 0.001
_refine_ls_structure_factor_coef Fsqd
_refine_ls_weighting_details 'w=1/[\s^2^(Fo^2^)+(0.0596P)^2^+66.6555P] where P=(Fo^2^+2Fc^2^)/3'
_refine_ls_weighting_scheme calc
_refine_ls_wR_factor_gt 0.1094
_refine_ls_wR_factor_ref 0.1095
_reflns_Friedel_coverage 0.000
_reflns_number_gt 899
_reflns_number_total 908
_reflns_threshold_expression 'I > 2\s(I)'
_cod_data_source_file d0ce01524e2.cif
_cod_data_source_block Ce07
_cod_depositor_comments 'Adding full bibliography for 7241712--7241724.cif.'
_cod_original_cell_volume 3223.30(14)
_cod_original_formula_sum 'Ca0.30 Ce0.70 Cs0.30 P S4'
_cod_database_code 7241712
_shelx_shelxl_version_number 2018/1
_shelx_space_group_comment
;
The symmetry employed for this shelxl refinement is uniquely defined
by the following loop, which should always be used as a source of
symmetry information in preference to the above space-group names.
They are only intended as comments.
;
_shelx_estimated_absorpt_t_min 0.663
_shelx_estimated_absorpt_t_max 0.706

loop_
_space_group_symop_operation_xyz
'x, y, z'
'-y, x-y, z'
'-x+y, -x, z'
'y, x, -z'
'x-y, -y, -z'
'-x, -x+y, -z'
'x+2/3, y+1/3, z+1/3'
'-y+2/3, x-y+1/3, z+1/3'
'-x+y+2/3, -x+1/3, z+1/3'
'y+2/3, x+1/3, -z+1/3'
'x-y+2/3, -y+1/3, -z+1/3'
'-x+2/3, -x+y+1/3, -z+1/3'
'x+1/3, y+2/3, z+2/3'
'-y+1/3, x-y+2/3, z+2/3'
'-x+y+1/3, -x+2/3, z+2/3'
'y+1/3, x+2/3, -z+2/3'
'x-y+1/3, -y+2/3, -z+2/3'
'-x+1/3, -x+y+2/3, -z+2/3'
'-x, -y, -z'
'y, -x+y, -z'
'x-y, x, -z'
'-y, -x, z'
'-x+y, y, z'
'x, x-y, z'
'-x+2/3, -y+1/3, -z+1/3'
'y+2/3, -x+y+1/3, -z+1/3'
'x-y+2/3, x+1/3, -z+1/3'
'-y+2/3, -x+1/3, z+1/3'
'-x+y+2/3, y+1/3, z+1/3'
'x+2/3, x-y+1/3, z+1/3'
'-x+1/3, -y+2/3, -z+2/3'
'y+1/3, -x+y+2/3, -z+2/3'
'x-y+1/3, x+2/3, -z+2/3'
'-y+1/3, -x+2/3, z+2/3'
'-x+y+1/3, y+2/3, z+2/3'
'x+1/3, x-y+2/3, z+2/3'

loop_
_atom_site_label
_atom_site_type_symbol
_atom_site_fract_x
_atom_site_fract_y
_atom_site_fract_z
_atom_site_U_iso_or_equiv
_atom_site_adp_type
_atom_site_occupancy
_atom_site_site_symmetry_order
_atom_site_calc_flag
_atom_site_refinement_flags_posn
_atom_site_refinement_flags_adp
_atom_site_refinement_flags_occupancy
_atom_site_disorder_assembly
_atom_site_disorder_group
Ce1 Ce 0.000000 0.64515(3) 0.000000 0.0220(2) Uani 0.7 2 d S T P . .
Ca1 Ca 0.000000 0.64515(3) 0.000000 0.0220(2) Uani 0.3 2 d S T P . .
S1 S 0.19204(9) 0.80796(9) 0.00340(13) 0.0355(5) Uani 1 2 d S T P . .
S2 S -0.01912(10) 0.76423(11) -0.14893(10) 0.0312(3) Uani 1 1 d . . . . .
P1 P 0.15963(9) 0.84037(9) 0.13634(13) 0.0291(5) Uani 1 2 d S T P . .
S3 S 0.08769(15) 0.54384(8) 0.09049(15) 0.0309(5) Uani 1 2 d S T P . .
Cs1 Cs 0.333333 0.666667 0.166667 0.211(6) Uani 0.760(11) 12 d S T P . .
Cs2 Cs 0.000000 1.000000 0.000000 0.324(10) Uani 0.737(15) 12 d S T P . .
Cs3 Cs 0.000000 1.000000 -0.248(3) 0.24(2) Uani 0.152(7) 6 d S T P . .

loop_
_atom_site_aniso_label
_atom_site_aniso_U_11
_atom_site_aniso_U_22
_atom_site_aniso_U_33
_atom_site_aniso_U_23
_atom_site_aniso_U_13
_atom_site_aniso_U_12
Ce1 0.0247(3) 0.0230(3) 0.0190(3) -0.00006(8) -0.00012(17) 0.01237(15)
Ca1 0.0247(3) 0.0230(3) 0.0190(3) -0.00006(8) -0.00012(17) 0.01237(15)
S1 0.0317(7) 0.0317(7) 0.0189(8) -0.0091(4) 0.0091(4) -0.0024(8)
S2 0.0305(7) 0.0419(8) 0.0237(6) 0.0049(5) 0.0049(5) 0.0201(6)
P1 0.0270(6) 0.0270(6) 0.0155(8) -0.0053(4) 0.0053(4) 0.0002(8)
S3 0.0403(11) 0.0292(7) 0.0268(9) -0.0054(4) -0.0108(8) 0.0202(5)
Cs1 0.0380(12) 0.0380(12) 0.557(17) 0.000 0.000 0.0190(6)
Cs2 0.315(14) 0.315(14) 0.34(2) 0.000 0.000 0.158(7)
Cs3 0.049(5) 0.049(5) 0.62(7) 0.000 0.000 0.024(2)

loop_
_atom_type_symbol
_atom_type_description
_atom_type_scat_dispersion_real
_atom_type_scat_dispersion_imag
_atom_type_scat_source
Ca Ca 0.2262 0.3064 'International Tables Vol C Tables 4.2.6.8 and 6.1.1.4'
Cs Cs -0.3680 2.1192 'International Tables Vol C Tables 4.2.6.8 and 6.1.1.4'
Ce Ce -0.2486 2.6331 'International Tables Vol C Tables 4.2.6.8 and 6.1.1.4'
P P 0.1023 0.0942 'International Tables Vol C Tables 4.2.6.8 and 6.1.1.4'
S S 0.1246 0.1234 'International Tables Vol C Tables 4.2.6.8 and 6.1.1.4'

loop_
_geom_angle_atom_site_label_1
_geom_angle_atom_site_label_2
_geom_angle_atom_site_label_3
_geom_angle
_geom_angle_site_symmetry_1
_geom_angle_site_symmetry_3
_geom_angle_publ_flag
S2 Ce1 S2 87.94(6) . 6 ?
S2 Ce1 S1 80.13(6) . . ?
S2 Ce1 S1 68.60(5) 6 . ?
S2 Ce1 S1 68.60(5) . 20_455 ?
S2 Ce1 S1 80.12(6) 6 20_455 ?
S1 Ce1 S1 136.24(10) . 20_455 ?
S2 Ce1 S3 154.80(5) . . ?
S2 Ce1 S3 104.81(4) 6 . ?
S1 Ce1 S3 84.41(6) . . ?
S1 Ce1 S3 134.29(6) 20_455 . ?
S2 Ce1 S3 104.81(4) . 19_565 ?
S2 Ce1 S3 154.80(5) 6 19_565 ?
S1 Ce1 S3 134.29(6) . 19_565 ?
S1 Ce1 S3 84.41(6) 20_455 19_565 ?
S3 Ce1 S3 72.56(6) . 19_565 ?
S2 Ce1 S2 69.34(5) . 16_454 ?
S2 Ce1 S2 136.32(2) 6 16_454 ?
S1 Ce1 S2 70.98(4) . 16_454 ?
S1 Ce1 S2 121.17(5) 20_455 16_454 ?
S3 Ce1 S2 86.88(5) . 16_454 ?
S3 Ce1 S2 68.87(5) 19_565 16_454 ?
S2 Ce1 S2 136.32(2) . 8_565 ?
S2 Ce1 S2 69.34(5) 6 8_565 ?
S1 Ce1 S2 121.17(5) . 8_565 ?
S1 Ce1 S2 70.98(4) 20_455 8_565 ?
S3 Ce1 S2 68.87(5) . 8_565 ?
S3 Ce1 S2 86.88(5) 19_565 8_565 ?
S2 Ce1 S2 150.17(6) 16_454 8_565 ?
P1 S1 Ce1 87.12(4) . . ?
P1 S1 Ce1 87.12(4) . 21_665 ?
Ce1 S1 Ce1 163.67(11) . 21_665 ?
P1 S2 Ce1 87.48(7) 20_455 . ?
P1 S2 Ce1 90.14(8) 20_455 15_454 ?
Ce1 S2 Ce1 101.40(4) . 15_454 ?
P1 S2 Cs3 101.40(7) 20_455 . ?
Ce1 S2 Cs3 154.4(6) . . ?
Ce1 S2 Cs3 102.5(6) 15_454 . ?
S2 P1 S2 107.03(14) 21_665 6 ?
S2 P1 S1 110.08(8) 21_665 . ?
S2 P1 S1 110.08(8) 6 . ?
S2 P1 S3 110.91(8) 21_665 26_455 ?
S2 P1 S3 110.91(8) 6 26_455 ?
S1 P1 S3 107.86(14) . 26_455 ?
P1 S3 Ce1 89.69(6) 27 19_565 ?
P1 S3 Ce1 89.69(6) 27 . ?
Ce1 S3 Ce1 107.44(6) 19_565 . ?
P1 S3 Cs1 118.59(9) 27 . ?
Ce1 S3 Cs1 121.48(4) 19_565 . ?
Ce1 S3 Cs1 121.48(4) . . ?
Cs3 Cs1 Cs3 180.0 13_545 31_564 ?
Cs3 Cs1 S3 73.53(3) 13_545 25_565 ?
Cs3 Cs1 S3 106.47(3) 31_564 25_565 ?
Cs3 Cs1 S3 73.53(3) 13_545 27 ?
Cs3 Cs1 S3 106.47(3) 31_564 27 ?
S3 Cs1 S3 112.30(3) 25_565 27 ?
Cs3 Cs1 S3 106.47(3) 13_545 3_565 ?
Cs3 Cs1 S3 73.53(3) 31_564 3_565 ?
S3 Cs1 S3 67.70(3) 25_565 3_565 ?
S3 Cs1 S3 180.0 27 3_565 ?
Cs3 Cs1 S3 106.47(3) 13_545 2_665 ?
Cs3 Cs1 S3 73.53(3) 31_564 2_665 ?
S3 Cs1 S3 67.71(3) 25_565 2_665 ?
S3 Cs1 S3 67.71(3) 27 2_665 ?
S3 Cs1 S3 112.30(3) 3_565 2_665 ?
Cs3 Cs1 S3 106.47(3) 13_545 . ?
Cs3 Cs1 S3 73.53(3) 31_564 . ?
S3 Cs1 S3 180.0 25_565 . ?
S3 Cs1 S3 67.70(3) 27 . ?
S3 Cs1 S3 112.30(3) 3_565 . ?
S3 Cs1 S3 112.30(3) 2_665 . ?
Cs3 Cs1 S3 73.53(3) 13_545 26_455 ?
Cs3 Cs1 S3 106.47(3) 31_564 26_455 ?
S3 Cs1 S3 112.29(3) 25_565 26_455 ?
S3 Cs1 S3 112.29(3) 27 26_455 ?
S3 Cs1 S3 67.70(3) 3_565 26_455 ?
S3 Cs1 S3 180.0 2_665 26_455 ?
S3 Cs1 S3 67.70(3) . 26_455 ?
Cs3 Cs2 Cs3 180.0 19_575 . ?
Cs2 Cs3 Cs1 180.0 . 7_454 ?
Cs2 Cs3 S2 70.2(6) . 24_575 ?
Cs1 Cs3 S2 109.8(6) 7_454 24_575 ?
Cs2 Cs3 S2 70.2(6) . 3_465 ?
Cs1 Cs3 S2 109.8(6) 7_454 3_465 ?
S2 Cs3 S2 48.4(2) 24_575 3_465 ?
Cs2 Cs3 S2 70.3(6) . . ?
Cs1 Cs3 S2 109.7(6) 7_454 . ?
S2 Cs3 S2 139.7(12) 24_575 . ?
S2 Cs3 S2 109.2(6) 3_465 . ?
Cs2 Cs3 S2 70.2(6) . 2_675 ?
Cs1 Cs3 S2 109.8(6) 7_454 2_675 ?
S2 Cs3 S2 63.9(3) 24_575 2_675 ?
S2 Cs3 S2 109.2(6) 3_465 2_675 ?
S2 Cs3 S2 109.2(6) . 2_675 ?
Cs2 Cs3 S2 70.2(6) . 23_455 ?
Cs1 Cs3 S2 109.8(6) 7_454 23_455 ?
S2 Cs3 S2 109.2(6) 24_575 23_455 ?
S2 Cs3 S2 63.9(3) 3_465 23_455 ?
S2 Cs3 S2 48.4(2) . 23_455 ?
S2 Cs3 S2 139.7(12) 2_675 23_455 ?
Cs2 Cs3 S2 70.3(6) . 22_665 ?
Cs1 Cs3 S2 109.7(6) 7_454 22_665 ?
S2 Cs3 S2 109.2(6) 24_575 22_665 ?
S2 Cs3 S2 139.7(12) 3_465 22_665 ?
S2 Cs3 S2 63.9(3) . 22_665 ?
S2 Cs3 S2 48.4(2) 2_675 22_665 ?
S2 Cs3 S2 109.2(6) 23_455 22_665 ?

loop_
_geom_bond_atom_site_label_1
_geom_bond_atom_site_label_2
_geom_bond_distance
_geom_bond_site_symmetry_2
_geom_bond_publ_flag
Ce1 S2 2.9524(14) . ?
Ce1 S2 2.9525(14) 6 ?
Ce1 S1 2.9608(4) . ?
Ce1 S1 2.9608(4) 20_455 ?
Ce1 S3 2.9742(12) . ?
Ce1 S3 2.9742(12) 19_565 ?
Ce1 S2 2.9770(14) 16_454 ?
Ce1 S2 2.9770(14) 8_565 ?
S1 P1 2.037(3) . ?
S2 P1 2.029(2) 20_455 ?
S2 Cs3 3.981(16) . ?
P1 S3 2.057(3) 26_455 ?
S3 Cs1 3.664(2) . ?
Cs1 Cs3 3.44(5) 13_545 ?
Cs1 Cs3 3.44(5) 31_564 ?
Cs2 Cs3 3.38(5) 19_575 ?
Cs2 Cs3 3.38(5) . ?
